data_7007285
loop_
_publ_author_name
'Haukka, Matti'
'Jakonen, Minna'
'Nivaj\"arvi, Taina'
'Kallinen, Mirja'

_publ_section_title
;
 The subtle effects of iron-containing metal surfaces on the reductive
 carbonylation of RuCl3.
;
_journal_issue 26
_journal_name_full 'Dalton transactions (Cambridge, England : 2003)'
_journal_page_first 3212
_journal_page_last 3220
_journal_paper_doi 10.1039/b602834a
_journal_year 2006
_chemical_formula_moiety 'Fe H12 O6, 2(C3 Cl3 O3 Ru), 2(H2 O)'
_chemical_formula_sum 'C6 H16 Cl6 Fe O14 Ru2'
_chemical_formula_weight 782.88
_chemical_name_systematic
;
?
;
_space_group_IT_number 2
_symmetry_cell_setting triclinic
_symmetry_space_group_name_Hall '-P 1'
_symmetry_space_group_name_H-M 'P -1'
_atom_sites_solution_hydrogens geom
_atom_sites_solution_primary direct
_atom_sites_solution_secondary difmap
_audit_creation_method SHELXL-97
_cell_angle_alpha 92.023(4)
_cell_angle_beta 97.730(4)
_cell_angle_gamma 115.042(5)
_cell_formula_units_Z 1
_cell_length_a 6.2478(5)
_cell_length_b 7.1825(7)
_cell_length_c 14.7889(16)
_cell_measurement_reflns_used 3545
_cell_measurement_temperature 150(2)
_cell_measurement_theta_max 25.98
_cell_measurement_theta_min 3.15
_cell_volume 592.65(10)
_computing_cell_refinement 'Denzo/Scalepack (Otwinowski & Minor, 1997)'
_computing_data_collection 'Collect (Nonius BV, 1997-2000)'
_computing_data_reduction 'Denzo/Scalepack (Otwinowski & Minor, 1997)'
_computing_molecular_graphics 'Diamond v.3.0e (Crystal Impact GbR, 2005)'
_computing_publication_material 'SHELXL-97 (Sheldrick, 1997)'
_computing_structure_refinement 'SHELXL-97 (Sheldrick, 1997)'
_computing_structure_solution 'SHELXS-97 (Sheldrick, 1997)'
_diffrn_ambient_temperature 150(2)
_diffrn_detector_area_resol_mean 9
_diffrn_measured_fraction_theta_full 0.850
_diffrn_measured_fraction_theta_max 0.850
_diffrn_measurement_device '95mm CCD camera on \k-goniostat'
_diffrn_measurement_device_type 'Nonius KappaCCD'
_diffrn_measurement_method '\f scans and \w scans with \k offset'
_diffrn_radiation_monochromator 'horizontally mounted graphite crystal'
_diffrn_radiation_source 'fine-focus sealed tube'
_diffrn_radiation_type MoK\a
_diffrn_radiation_wavelength 0.71073
_diffrn_reflns_av_R_equivalents 0.0333
_diffrn_reflns_av_sigmaI/netI 0.0452
_diffrn_reflns_limit_h_max 7
_diffrn_reflns_limit_h_min -6
_diffrn_reflns_limit_k_max 8
_diffrn_reflns_limit_k_min -7
_diffrn_reflns_limit_l_max 18
_diffrn_reflns_limit_l_min -18
_diffrn_reflns_number 3545
_diffrn_reflns_theta_full 25.98
_diffrn_reflns_theta_max 25.98
_diffrn_reflns_theta_min 3.15
_exptl_absorpt_coefficient_mu 2.594
_exptl_absorpt_correction_T_max 0.8813
_exptl_absorpt_correction_T_min 0.3882
_exptl_absorpt_correction_type multi-scan
_exptl_absorpt_process_details 'Xprep in Shelxtl v.6.14-1 (Sheldrick, 2005)'
_exptl_crystal_colour colorless
_exptl_crystal_density_diffrn 2.194
_exptl_crystal_density_method 'not measured'
_exptl_crystal_description plate
_exptl_crystal_F_000 380
_exptl_crystal_size_max 0.45
_exptl_crystal_size_mid 0.35
_exptl_crystal_size_min 0.05
_refine_diff_density_max 0.708
_refine_diff_density_min -1.081
_refine_diff_density_rms 0.141
_refine_ls_extinction_method none
_refine_ls_goodness_of_fit_ref 1.058
_refine_ls_hydrogen_treatment constr
_refine_ls_matrix_type full
_refine_ls_number_parameters 133
_refine_ls_number_reflns 1972
_refine_ls_number_restraints 0
_refine_ls_restrained_S_all 1.058
_refine_ls_R_factor_all 0.0354
_refine_ls_R_factor_gt 0.0321
_refine_ls_shift/su_max 0.000
_refine_ls_shift/su_mean 0.000
_refine_ls_structure_factor_coef Fsqd
_refine_ls_weighting_details 'calc w=1/[\s^2^(Fo^2^)+(0.0467P)^2^+0.8814P] where P=(Fo^2^+2Fc^2^)/3'
_refine_ls_weighting_scheme calc
_refine_ls_wR_factor_gt 0.0857
_refine_ls_wR_factor_ref 0.0889
_reflns_number_gt 1823
_reflns_number_total 1972
_reflns_threshold_expression >2sigma(I)
_cod_data_source_file b602834a.txt
_cod_data_source_block compound_1b
_cod_database_code 7007285

loop_
_symmetry_equiv_pos_as_xyz
'x, y, z'
'-x, -y, -z'

loop_
_atom_site_label
_atom_site_type_symbol
_atom_site_fract_x
_atom_site_fract_y
_atom_site_fract_z
_atom_site_U_iso_or_equiv
_atom_site_adp_type
_atom_site_occupancy
_atom_site_symmetry_multiplicity
_atom_site_calc_flag
_atom_site_refinement_flags
_atom_site_disorder_assembly
_atom_site_disorder_group
C1 C 0.7191(7) 0.5972(7) 0.1061(3) 0.0267(9) Uani 1 1 d . . .
C2 C 0.7660(7) 0.2389(6) 0.0653(3) 0.0270(9) Uani 1 1 d . . .
C3 C 0.4167(8) 0.2243(6) 0.1634(3) 0.0244(9) Uani 1 1 d . . .
O1 O 0.6991(6) 0.7210(5) 0.0657(2) 0.0377(8) Uani 1 1 d . . .
O2 O 0.7788(6) 0.1498(5) 0.0043(2) 0.0358(7) Uani 1 1 d . . .
O3 O 0.2213(6) 0.1180(5) 0.1555(2) 0.0331(7) Uani 1 1 d . . .
O4 O 0.7447(6) -0.1306(5) 0.4875(2) 0.0299(7) Uani 1 1 d . . .
H4A H 0.7658 -0.1696 0.4359 0.045 Uiso 1 1 d . . .
H4B H 0.7403 -0.2212 0.5236 0.045 Uiso 1 1 d . . .
O5 O 0.7580(5) 0.2932(4) 0.48018(19) 0.0253(6) Uani 1 1 d . . .
H5A H 0.7825 0.3406 0.4288 0.038 Uiso 1 1 d . . .
H5B H 0.7558 0.3870 0.5162 0.038 Uiso 1 1 d . . .
O6 O 0.3561(6) -0.0667(5) 0.3593(2) 0.0360(8) Uani 1 1 d . . .
H6A H 0.4632 -0.0446 0.3259 0.054 Uiso 1 1 d . . .
H6B H 0.2290 -0.1680 0.3327 0.054 Uiso 1 1 d . . .
O99 O 1.2753(5) 0.4227(5) 0.3979(2) 0.0304(7) Uani 1 1 d . . .
H99A H 1.3839 0.4690 0.3648 0.046 Uiso 1 1 d . . .
H99B H 1.1538 0.3592 0.3564 0.046 Uiso 1 1 d . . .
Cl1 Cl 0.80657(18) 0.12746(15) 0.26103(7) 0.0267(2) Uani 1 1 d . . .
Cl3 Cl 1.18460(17) 0.57741(15) 0.18430(7) 0.0270(2) Uani 1 1 d . . .
Cl2 Cl 0.77765(18) 0.57963(15) 0.31463(7) 0.0262(2) Uani 1 1 d . . .
Fe1 Fe 0.5000 0.0000 0.5000 0.0192(2) Uani 1 2 d S . .
Ru1 Ru 0.75659(5) 0.38800(5) 0.17264(2) 0.02047(14) Uani 1 1 d . . .

loop_
_atom_site_aniso_label
_atom_site_aniso_U_11
_atom_site_aniso_U_22
_atom_site_aniso_U_33
_atom_site_aniso_U_23
_atom_site_aniso_U_13
_atom_site_aniso_U_12
C1 0.023(2) 0.030(2) 0.026(2) -0.0011(19) 0.0015(16) 0.0108(18)
C2 0.023(2) 0.025(2) 0.034(2) 0.0097(19) 0.0032(17) 0.0111(17)
C3 0.036(3) 0.025(2) 0.0175(19) -0.0026(16) 0.0030(16) 0.019(2)
O1 0.0398(19) 0.0340(18) 0.0415(19) 0.0122(16) 0.0017(15) 0.0188(15)
O2 0.049(2) 0.0364(18) 0.0259(16) -0.0005(14) 0.0113(14) 0.0203(15)
O3 0.0232(17) 0.0297(16) 0.0448(19) -0.0029(14) 0.0066(14) 0.0101(14)
O4 0.0383(18) 0.0303(16) 0.0288(16) 0.0028(13) 0.0065(13) 0.0219(14)
O5 0.0240(15) 0.0218(14) 0.0262(15) 0.0017(12) 0.0060(12) 0.0055(12)
O6 0.0354(18) 0.0329(17) 0.0234(15) 0.0012(13) -0.0018(13) 0.0012(14)
O99 0.0280(16) 0.0362(17) 0.0288(15) 0.0016(13) 0.0011(12) 0.0168(13)
Cl1 0.0280(5) 0.0244(5) 0.0294(5) 0.0070(4) 0.0047(4) 0.0129(4)
Cl3 0.0210(5) 0.0263(5) 0.0311(5) 0.0025(4) 0.0030(4) 0.0083(4)
Cl2 0.0283(5) 0.0262(5) 0.0246(5) -0.0012(4) 0.0014(4) 0.0134(4)
Fe1 0.0166(4) 0.0180(4) 0.0217(4) 0.0002(3) 0.0016(3) 0.0069(3)
Ru1 0.0203(2) 0.0206(2) 0.0203(2) 0.00163(14) 0.00118(14) 0.00941(15)

loop_
_atom_type_symbol
_atom_type_description
_atom_type_scat_dispersion_real
_atom_type_scat_dispersion_imag
_atom_type_scat_source
C C 0.0033 0.0016 'International Tables Vol C Tables 4.2.6.8 and 6.1.1.4'
H H 0.0000 0.0000 'International Tables Vol C Tables 4.2.6.8 and 6.1.1.4'
O O 0.0106 0.0060 'International Tables Vol C Tables 4.2.6.8 and 6.1.1.4'
Cl Cl 0.1484 0.1585 'International Tables Vol C Tables 4.2.6.8 and 6.1.1.4'
Fe Fe 0.3463 0.8444 'International Tables Vol C Tables 4.2.6.8 and 6.1.1.4'
Ru Ru -1.2594 0.8363 'International Tables Vol C Tables 4.2.6.8 and 6.1.1.4'

loop_
_geom_angle_atom_site_label_1
_geom_angle_atom_site_label_2
_geom_angle_atom_site_label_3
_geom_angle
_geom_angle_site_symmetry_1
_geom_angle_site_symmetry_3
_geom_angle_publ_flag
O1 C1 Ru1 178.9(4) . . ?
O2 C2 Ru1 177.1(4) . . ?
O3 C3 Ru1 175.2(3) . . ?
Fe1 O4 H4A 122.5 . . ?
Fe1 O4 H4B 115.6 . . ?
H4A O4 H4B 107.8 . . ?
Fe1 O5 H5A 125.9 . . ?
Fe1 O5 H5B 111.1 . . ?
H5A O5 H5B 107.7 . . ?
Fe1 O6 H6A 112.3 . . ?
Fe1 O6 H6B 128.6 . . ?
H6A O6 H6B 107.7 . . ?
H99A O99 H99B 99.8 . . ?
O5 Fe1 O5 180.0 . 2_656 ?
O5 Fe1 O6 92.00(11) . . ?
O5 Fe1 O6 88.00(11) 2_656 . ?
O5 Fe1 O6 88.00(11) . 2_656 ?
O5 Fe1 O6 92.00(11) 2_656 2_656 ?
O6 Fe1 O6 179.999(1) . 2_656 ?
O5 Fe1 O4 89.05(12) . 2_656 ?
O5 Fe1 O4 90.95(12) 2_656 2_656 ?
O6 Fe1 O4 86.75(13) . 2_656 ?
O6 Fe1 O4 93.25(13) 2_656 2_656 ?
O5 Fe1 O4 90.95(12) . . ?
O5 Fe1 O4 89.05(12) 2_656 . ?
O6 Fe1 O4 93.25(13) . . ?
O6 Fe1 O4 86.75(13) 2_656 . ?
O4 Fe1 O4 179.999(1) 2_656 . ?
C1 Ru1 C2 93.16(18) . . ?
C1 Ru1 C3 93.45(17) . . ?
C2 Ru1 C3 91.65(17) . . ?
C1 Ru1 Cl3 89.00(13) . . ?
C2 Ru1 Cl3 86.79(12) . . ?
C3 Ru1 Cl3 177.17(12) . . ?
C1 Ru1 Cl1 178.49(13) . . ?
C2 Ru1 Cl1 88.31(12) . . ?
C3 Ru1 Cl1 86.85(12) . . ?
Cl3 Ru1 Cl1 90.75(4) . . ?
C1 Ru1 Cl2 89.45(13) . . ?
C2 Ru1 Cl2 175.15(12) . . ?
C3 Ru1 Cl2 92.27(11) . . ?
Cl3 Ru1 Cl2 89.17(4) . . ?
Cl1 Ru1 Cl2 89.06(4) . . ?

loop_
_geom_bond_atom_site_label_1
_geom_bond_atom_site_label_2
_geom_bond_distance
_geom_bond_site_symmetry_2
_geom_bond_publ_flag
C1 O1 1.129(5) . ?
C1 Ru1 1.903(5) . ?
C2 O2 1.120(5) . ?
C2 Ru1 1.905(5) . ?
C3 O3 1.119(5) . ?
C3 Ru1 1.926(4) . ?
O4 Fe1 2.128(3) . ?
O4 H4A 0.8497 . ?
O4 H4B 0.8502 . ?
O5 Fe1 2.101(3) . ?
O5 H5A 0.8499 . ?
O5 H5B 0.8501 . ?
O6 Fe1 2.104(3) . ?
O6 H6A 0.8502 . ?
O6 H6B 0.8499 . ?
O99 H99A 0.8495 . ?
O99 H99B 0.8505 . ?
Cl1 Ru1 2.4219(10) . ?
Cl3 Ru1 2.4106(10) . ?
Cl2 Ru1 2.4269(10) . ?
Fe1 O5 2.101(3) 2_656 ?
Fe1 O6 2.104(3) 2_656 ?
Fe1 O4 2.128(3) 2_656 ?

loop_
_geom_hbond_atom_site_label_D
_geom_hbond_atom_site_label_H
_geom_hbond_atom_site_label_A
_geom_hbond_distance_DH
_geom_hbond_distance_HA
_geom_hbond_distance_DA
_geom_hbond_angle_DHA
_geom_hbond_site_symmetry_A
O4 H4A Cl2 0.85 2.53 3.322(3) 156.3 1_545
O4 H4A Cl1 0.85 3.38 3.870(3) 119.8 .
O4 H4B O99 0.85 1.87 2.716(4) 179.0 2_756
O5 H5A Cl2 0.85 2.46 3.235(3) 152.6 .
O5 H5A Cl1 0.85 2.92 3.509(3) 127.7 .
O5 H5A O99 0.85 2.98 3.373(4) 110.4 .
O5 H5B O99 0.85 1.92 2.767(4) 174.2 2_766
O6 H6A Cl1 0.85 2.33 3.146(3) 160.4 .
O6 H6B Cl2 0.85 2.60 3.379(3) 153.5 1_445
O6 H6B Cl3 0.85 2.71 3.294(3) 126.9 1_445
O99 H99A Cl2 0.85 2.47 3.284(3) 160.2 1_655
O99 H99B Cl1 0.85 2.33 3.165(3) 168.0 .
O99 H99B Cl3 0.85 3.02 3.441(3) 112.7 .
O99 H99B Cl2 0.85 3.35 3.806(3) 116.3 .
